data_7016740
loop_
_publ_author_name
'Whalley, Alexandra L.'
'Blake, Alexander J.'
'Collison, David'
'Davies, E. Stephen'
'Disley, Helen J.'
'Helliwell, Madeleine'
'Mabbs, Frank E.'
'McMaster, Jonathan'
'Wilson, Claire'
'Garner, C. David'

_publ_section_title
;
 Synthesis, structure and redox properties of
 bis(cyclopentadienyl)dithiolene complexes of molybdenum and tungsten.
;
_journal_issue 40
_journal_name_full 'Dalton transactions (Cambridge, England : 2003)'
_journal_page_first 10457
_journal_page_last 10472
_journal_paper_doi 10.1039/c1dt10663e
_journal_volume 40
_journal_year 2011
_chemical_formula_moiety 'C17 H15 Mo N S2 +, B F4 - '
_chemical_formula_sum 'C17 H15 B F4 Mo N S2'
_chemical_formula_weight 480.19
_chemical_name_systematic
;
?
;
_space_group_IT_number 14
_symmetry_cell_setting monoclinic
_symmetry_space_group_name_Hall '-P 2yn'
_symmetry_space_group_name_H-M 'P 1 21/n 1'
_atom_sites_solution_hydrogens geom
_atom_sites_solution_primary direct
_atom_sites_solution_secondary difmap
_audit_creation_method SHELXL97
_cell_angle_alpha 90.00
_cell_angle_beta 101.018(3)
_cell_angle_gamma 90.00
_cell_formula_units_Z 4
_cell_length_a 6.9390(10)
_cell_length_b 14.514(2)
_cell_length_c 17.696(3)
_cell_measurement_reflns_used 3473
_cell_measurement_temperature 150(2)
_cell_measurement_theta_max 28.75
_cell_measurement_theta_min 2.74
_cell_volume 1749.4(5)
_computing_cell_refinement 'SAINT version 6.02B (Bruker, 2000)'
_computing_data_collection 'SMART version 5.054 (Bruker, 1998)'
_computing_data_reduction 'SAINT; SHELXTL (Sheldrick, 2008)'
_computing_molecular_graphics 'SHELXTL/PC version 5.03 (Sheldrick, 2008)'
_computing_publication_material 'SHELXL97; PLATON (Spek, 2009)'
_computing_structure_refinement 'SHELXL97 (Sheldrick, 2008)'
_computing_structure_solution 'SHELXS97 (Sheldrick, 2008)'
_diffrn_ambient_temperature 150(2)
_diffrn_measured_fraction_theta_full 0.982
_diffrn_measured_fraction_theta_max 0.982
_diffrn_measurement_device_type 'Bruker SMART1000 CCD area detector'
_diffrn_measurement_method omega
_diffrn_radiation_monochromator graphite
_diffrn_radiation_source 'sealed tube'
_diffrn_radiation_type MoK\a
_diffrn_radiation_wavelength 0.71073
_diffrn_reflns_av_R_equivalents 0.059
_diffrn_reflns_av_sigmaI/netI 0.053
_diffrn_reflns_limit_h_max 8
_diffrn_reflns_limit_h_min -9
_diffrn_reflns_limit_k_max 18
_diffrn_reflns_limit_k_min -18
_diffrn_reflns_limit_l_max 18
_diffrn_reflns_limit_l_min -24
_diffrn_reflns_number 11124
_diffrn_reflns_theta_full 27.50
_diffrn_reflns_theta_max 27.50
_diffrn_reflns_theta_min 1.83
_diffrn_standards_decay_% 0
_exptl_absorpt_coefficient_mu 1.029
_exptl_absorpt_correction_T_max 0.928
_exptl_absorpt_correction_T_min 0.666
_exptl_absorpt_correction_type multi-scan
_exptl_absorpt_process_details 'SADABS (Bruker, 1996)'
_exptl_crystal_colour 'Dark red'
_exptl_crystal_density_diffrn 1.827
_exptl_crystal_description Plate
_exptl_crystal_F_000 960
_exptl_crystal_size_max 0.54
_exptl_crystal_size_mid 0.14
_exptl_crystal_size_min 0.10
_refine_diff_density_max 0.85
_refine_diff_density_min -1.03
_refine_diff_density_rms 0.12
_refine_ls_extinction_method none
_refine_ls_goodness_of_fit_ref 0.96
_refine_ls_hydrogen_treatment constr
_refine_ls_matrix_type full
_refine_ls_number_parameters 246
_refine_ls_number_reflns 3920
_refine_ls_number_restraints 102
_refine_ls_restrained_S_all 0.99
_refine_ls_R_factor_all 0.0732
_refine_ls_R_factor_gt 0.0459
_refine_ls_shift/su_max 0.003
_refine_ls_shift/su_mean 0.000
_refine_ls_structure_factor_coef Fsqd
_refine_ls_weighting_details 'calc w=1/[\s^2^(Fo^2^)+(0.078P)^2^P] where P=(Fo^2^+2Fc^2^)/3'
_refine_ls_weighting_scheme calc
_refine_ls_wR_factor_gt 0.111
_refine_ls_wR_factor_ref 0.124
_reflns_number_gt 2717
_reflns_number_total 4270
_reflns_threshold_expression >2sigma(I)
_cod_data_source_file c1dt10663e.txt
_cod_data_source_block 3a
_cod_original_sg_symbol_H-M 'P 21/n'
_cod_database_code 7016740

loop_
_symmetry_equiv_pos_as_xyz
'x, y, z'
'-x+1/2, y+1/2, -z+1/2'
'-x, -y, -z'
'x-1/2, -y-1/2, z-1/2'

loop_
_atom_site_label
_atom_site_type_symbol
_atom_site_fract_x
_atom_site_fract_y
_atom_site_fract_z
_atom_site_U_iso_or_equiv
_atom_site_adp_type
_atom_site_occupancy
_atom_site_symmetry_multiplicity
_atom_site_calc_flag
_atom_site_refinement_flags
_atom_site_disorder_assembly
_atom_site_disorder_group
Mo Mo 0.22915(5) 0.30560(2) 0.12366(2) 0.02552(14) Uani 1 1 d U . .
S1 S 0.55624(17) 0.27103(8) 0.10470(8) 0.0356(3) Uani 1 1 d U A .
S2 S 0.17400(17) 0.14856(8) 0.07800(8) 0.0338(3) Uani 1 1 d U A .
C1 C 0.5656(7) 0.1548(3) 0.1054(3) 0.0343(11) Uani 1 1 d U A .
H1A H 0.6912 0.1265 0.1123 0.041 Uiso 1 1 calc R . .
C2 C 0.4046(6) 0.0987(3) 0.0965(3) 0.0289(9) Uani 1 1 d U . .
C1C C 0.1400(8) 0.4537(3) 0.0793(3) 0.0441(12) Uani 1 1 d U A .
H1CA H 0.1608 0.5112 0.1109 0.053 Uiso 1 1 calc R . .
C2C C 0.2681(7) 0.4186(4) 0.0360(3) 0.0425(12) Uani 1 1 d U A .
H2CA H 0.3952 0.4470 0.0294 0.051 Uiso 1 1 calc R . .
C3C C 0.1765(9) 0.3415(4) -0.0040(3) 0.0442(12) Uani 1 1 d U A .
H3CA H 0.2256 0.3061 -0.0450 0.053 Uiso 1 1 calc R . .
C4C C -0.0095(8) 0.3321(4) 0.0163(3) 0.0469(13) Uani 1 1 d U A .
H4CA H -0.1147 0.2879 -0.0071 0.056 Uiso 1 1 calc R . .
C5C C -0.0285(8) 0.4012(4) 0.0667(3) 0.0478(13) Uani 1 1 d U A .
H5CA H -0.1492 0.4143 0.0879 0.057 Uiso 1 1 calc R . .
C6C C 0.242(2) 0.3897(7) 0.2366(5) 0.031(2) Uiso 0.50 1 d PU A 1
H6CA H 0.2472 0.4584 0.2405 0.037 Uiso 0.50 1 calc PR A 1
C7C C 0.4047(18) 0.3319(10) 0.2454(6) 0.035(3) Uiso 0.50 1 d PU A 1
H7CA H 0.5453 0.3514 0.2588 0.042 Uiso 0.50 1 calc PR A 1
C8C C 0.334(2) 0.2390(8) 0.2404(6) 0.031(2) Uiso 0.50 1 d PU A 1
H8CA H 0.4155 0.1819 0.2509 0.038 Uiso 0.50 1 calc PR A 1
C9C C 0.1236(19) 0.2442(8) 0.2285(6) 0.030(2) Uiso 0.50 1 d PU A 1
H9CA H 0.0321 0.1908 0.2276 0.035 Uiso 0.50 1 calc PR A 1
C10C C 0.0710(16) 0.3366(9) 0.2257(5) 0.028(2) Uiso 0.50 1 d PU A 1
H10A H -0.0656 0.3610 0.2210 0.034 Uiso 0.50 1 calc PR A 1
C6A C 0.149(2) 0.3710(10) 0.2326(6) 0.042(3) Uiso 0.50 1 d PU A 2
H6AA H 0.0745 0.4298 0.2337 0.051 Uiso 0.50 1 calc PR A 2
C7A C 0.354(2) 0.3639(9) 0.2449(6) 0.034(3) Uiso 0.50 1 d PU A 2
H7AA H 0.4504 0.4156 0.2573 0.041 Uiso 0.50 1 calc PR A 2
C8A C 0.3972(19) 0.2700(10) 0.2507(6) 0.039(3) Uiso 0.50 1 d PU A 2
H8AA H 0.5325 0.2436 0.2638 0.046 Uiso 0.50 1 calc PR A 2
C9A C 0.227(2) 0.2192(9) 0.2393(7) 0.045(3) Uiso 0.50 1 d PU A 2
H9AA H 0.2169 0.1507 0.2435 0.054 Uiso 0.50 1 calc PR A 2
C10A C 0.067(2) 0.2836(13) 0.2264(7) 0.051(3) Uiso 0.50 1 d PU A 2
H10B H -0.0751 0.2686 0.2224 0.061 Uiso 0.50 1 calc PR A 2
C1P C 0.4229(7) -0.0031(3) 0.0942(3) 0.0315(10) Uani 1 1 d U A .
C6P C 0.6043(8) -0.0472(3) 0.1132(3) 0.0399(12) Uani 1 1 d U . .
H6PA H 0.7213 -0.0123 0.1279 0.048 Uiso 1 1 calc R A .
C5P C 0.6119(8) -0.1417(3) 0.1105(3) 0.0451(13) Uani 1 1 d U A .
H5PA H 0.7342 -0.1728 0.1231 0.054 Uiso 1 1 calc R . .
C4P C 0.4397(9) -0.1910(3) 0.0892(3) 0.0437(13) Uani 1 1 d U . .
H4PA H 0.4468 -0.2564 0.0883 0.052 Uiso 1 1 calc R A .
N3P N 0.2644(7) -0.1513(3) 0.0698(3) 0.0473(11) Uani 1 1 d U A .
C2P C 0.2603(8) -0.0589(3) 0.0725(3) 0.0400(12) Uani 1 1 d U . .
H2PA H 0.1361 -0.0297 0.0583 0.048 Uiso 1 1 calc R A .
B B 0.6724(8) 0.5678(4) 0.1885(3) 0.0533(16) Uani 1 1 d DU . .
F1 F 0.5734(13) 0.5486(5) 0.2441(4) 0.066(3) Uani 0.60 1 d PDU B 1
F2 F 0.7219(7) 0.6630(3) 0.1908(3) 0.0467(13) Uani 0.60 1 d PDU B 1
F3 F 0.5916(12) 0.5450(7) 0.1174(3) 0.121(4) Uani 0.60 1 d PDU B 1
F4 F 0.8680(10) 0.5310(5) 0.2064(4) 0.107(3) Uani 0.60 1 d PDU B 1
F1' F 0.5928(19) 0.5665(9) 0.2557(5) 0.067(5) Uiso 0.40 1 d PDU B 2
F2' F 0.8070(17) 0.6305(9) 0.1915(9) 0.156(8) Uiso 0.40 1 d PDU B 2
F3' F 0.5093(12) 0.5839(6) 0.1275(5) 0.062(3) Uiso 0.40 1 d PDU B 2
F4' F 0.7241(17) 0.4775(6) 0.1769(7) 0.101(4) Uiso 0.40 1 d PDU B 2

loop_
_atom_site_aniso_label
_atom_site_aniso_U_11
_atom_site_aniso_U_22
_atom_site_aniso_U_33
_atom_site_aniso_U_23
_atom_site_aniso_U_13
_atom_site_aniso_U_12
Mo 0.0204(2) 0.0210(2) 0.0365(2) 0.00267(16) 0.00876(15) -0.00021(15)
S1 0.0233(6) 0.0304(6) 0.0560(8) 0.0036(5) 0.0148(5) -0.0001(5)
S2 0.0261(6) 0.0222(5) 0.0522(8) 0.0000(5) 0.0052(5) 0.0015(4)
C2 0.029(2) 0.026(2) 0.033(2) 0.0047(19) 0.0085(19) 0.0084(17)
C1 0.024(2) 0.034(2) 0.047(3) 0.001(2) 0.011(2) 0.0039(19)
C1C 0.065(3) 0.023(2) 0.043(3) 0.0050(19) 0.005(3) 0.011(2)
C2C 0.035(3) 0.040(3) 0.053(3) 0.022(2) 0.009(2) -0.002(2)
C3C 0.060(3) 0.039(3) 0.035(3) 0.005(2) 0.011(2) 0.017(2)
C4C 0.039(3) 0.033(2) 0.060(3) 0.018(2) -0.012(2) -0.005(2)
C5C 0.039(3) 0.045(3) 0.063(4) 0.024(2) 0.017(2) 0.020(2)
C1P 0.039(3) 0.027(2) 0.029(2) -0.0006(19) 0.008(2) 0.0048(18)
C6P 0.046(3) 0.033(2) 0.040(3) -0.004(2) 0.005(2) 0.009(2)
C5P 0.056(3) 0.032(3) 0.044(3) -0.005(2) 0.002(3) 0.018(2)
C4P 0.065(3) 0.025(2) 0.038(3) -0.007(2) 0.001(3) 0.011(2)
N3P 0.061(3) 0.024(2) 0.052(3) -0.002(2) -0.001(2) 0.004(2)
C2P 0.041(3) 0.027(2) 0.050(3) 0.000(2) 0.003(2) 0.004(2)
B 0.076(5) 0.034(3) 0.056(4) 0.000(3) 0.029(3) 0.005(3)
F1 0.121(7) 0.034(3) 0.058(4) -0.005(3) 0.051(4) -0.012(4)
F2 0.034(3) 0.031(2) 0.079(4) -0.001(2) 0.023(3) -0.004(2)
F3 0.131(6) 0.183(10) 0.062(4) -0.066(5) 0.055(4) -0.104(7)
F4 0.124(6) 0.104(6) 0.110(6) 0.017(5) 0.064(5) 0.084(5)

loop_
_atom_type_symbol
_atom_type_description
_atom_type_scat_dispersion_real
_atom_type_scat_dispersion_imag
_atom_type_scat_source
C C 0.0033 0.0016 'International Tables Vol C Tables 4.2.6.8 and 6.1.1.4'
H H 0.0000 0.0000 'International Tables Vol C Tables 4.2.6.8 and 6.1.1.4'
B B 0.0013 0.0007 'International Tables Vol C Tables 4.2.6.8 and 6.1.1.4'
N N 0.0061 0.0033 'International Tables Vol C Tables 4.2.6.8 and 6.1.1.4'
F F 0.0171 0.0103 'International Tables Vol C Tables 4.2.6.8 and 6.1.1.4'
S S 0.1246 0.1234 'International Tables Vol C Tables 4.2.6.8 and 6.1.1.4'
Mo Mo -1.6832 0.6857 'International Tables Vol C Tables 4.2.6.8 and 6.1.1.4'

loop_
_geom_angle_atom_site_label_1
_geom_angle_atom_site_label_2
_geom_angle_atom_site_label_3
_geom_angle
C8C Mo C3C 164.1(3)
C8C Mo C7C 36.6(4)
C3C Mo C7C 148.0(3)
C8C Mo C9C 36.6(4)
C3C Mo C9C 150.8(3)
C7C Mo C9C 60.1(4)
C8C Mo C4C 151.3(4)
C3C Mo C4C 35.9(2)
C7C Mo C4C 156.4(4)
C9C Mo C4C 116.2(3)
C8C Mo C2C 148.8(4)
C3C Mo C2C 35.80(19)
C7C Mo C2C 113.8(4)
C9C Mo C2C 155.9(4)
C4C Mo C2C 59.00(19)
C8C Mo C6A 60.1(4)
C3C Mo C6A 135.7(3)
C7C Mo C6A 46.9(4)
C9C Mo C6A 47.3(4)
C4C Mo C6A 111.8(4)
C2C Mo C6A 110.2(4)
C8C Mo C7A 46.7(4)
C3C Mo C7A 142.7(3)
C7C Mo C7A 14.5(3)
C9C Mo C7A 61.0(4)
C4C Mo C7A 141.9(4)
C2C Mo C7A 106.9(3)
C6A Mo C7A 35.3(4)
C8C Mo C6C 59.3(4)
C3C Mo C6C 134.7(3)
C7C Mo C6C 35.0(4)
C9C Mo C6C 58.5(4)
C4C Mo C6C 121.6(4)
C2C Mo C6C 102.3(3)
C6A Mo C6C 17.1(3)
C7A Mo C6C 21.1(3)
C8C Mo C10C 59.6(4)
C3C Mo C10C 135.6(3)
C7C Mo C10C 59.0(4)
C9C Mo C10C 34.9(4)
C4C Mo C10C 103.7(3)
C2C Mo C10C 121.1(3)
C6A Mo C10C 18.1(3)
C7A Mo C10C 50.2(4)
C6C Mo C10C 34.9(4)
C8C Mo C1C 135.8(3)
C3C Mo C1C 58.25(19)
C7C Mo C1C 102.8(4)
C9C Mo C1C 121.6(4)
C4C Mo C1C 57.68(19)
C2C Mo C1C 34.52(18)
C6A Mo C1C 79.1(3)
C7A Mo C1C 90.2(4)
C6C Mo C1C 76.7(3)
C10C Mo C1C 87.0(3)
C8C Mo C5C 137.0(3)
C3C Mo C5C 58.1(2)
C7C Mo C5C 122.1(4)
C9C Mo C5C 104.1(4)
C4C Mo C5C 34.2(2)
C2C Mo C5C 57.72(18)
C6A Mo C5C 80.2(3)
C7A Mo C5C 107.7(4)
C6C Mo C5C 87.7(3)
C10C Mo C5C 77.5(3)
C1C Mo C5C 34.36(19)
C8C Mo C10A 49.6(5)
C3C Mo C10A 142.5(4)
C7C Mo C10A 62.6(4)
C9C Mo C10A 17.1(4)
C4C Mo C10A 106.7(4)
C2C Mo C10A 139.1(5)
C6A Mo C10A 34.7(5)
C7A Mo C10A 58.7(4)
C6C Mo C10A 49.4(4)
C10C Mo C10A 19.0(4)
C1C Mo C10A 104.6(5)
C5C Mo C10A 88.5(5)
C8C Mo C8A 15.3(3)
C3C Mo C8A 160.3(3)
C7C Mo C8A 22.2(4)
C9C Mo C8A 47.8(4)
C4C Mo C8A 163.8(3)
C2C Mo C8A 133.5(4)
C6A Mo C8A 56.9(4)
C7A Mo C8A 34.5(4)
C6C Mo C8A 51.1(4)
C10C Mo C8A 61.9(4)
C1C Mo C8A 124.6(4)
C5C Mo C8A 137.1(3)
C10A Mo C8A 57.2(5)
C8C Mo C9A 19.2(3)
C3C Mo C9A 159.7(3)
C7C Mo C9A 51.4(4)
C9C Mo C9A 19.3(3)
C4C Mo C9A 132.1(4)
C2C Mo C9A 164.5(3)
C6A Mo C9A 57.5(4)
C7A Mo C9A 57.6(4)
C6C Mo C9A 63.2(4)
C10C Mo C9A 50.2(4)
C1C Mo C9A 136.4(3)
C5C Mo C9A 123.3(4)
C10A Mo C9A 35.3(5)
C8A Mo C9A 33.4(4)
C8C Mo S1 83.8(3)
C3C Mo S1 83.47(15)
C7C Mo S1 79.6(3)
C9C Mo S1 119.0(4)
C4C Mo S1 117.90(17)
C2C Mo S1 79.64(13)
C6A Mo S1 125.8(4)
C7A Mo S1 90.5(4)
C6C Mo S1 110.2(4)
C10C Mo S1 138.1(3)
C1C Mo S1 109.98(15)
C5C Mo S1 136.70(14)
C10A Mo S1 133.4(4)
C8A Mo S1 77.4(3)
C9A Mo S1 99.7(4)
C8C Mo S2 84.6(3)
C3C Mo S2 84.21(15)
C7C Mo S2 119.4(4)
C9C Mo S2 81.4(3)
C4C Mo S2 80.74(14)
C2C Mo S2 118.41(15)
C6A Mo S2 128.1(4)
C7A Mo S2 131.3(3)
C6C Mo S2 139.2(3)
C10C Mo S2 111.9(3)
C1C Mo S2 137.73(14)
C5C Mo S2 110.84(16)
C10A Mo S2 93.6(4)
C8A Mo S2 97.4(4)
C9A Mo S2 76.5(3)
S1 Mo S2 81.41(4)
C1 S1 Mo 104.08(16)
C2 S2 Mo 104.42(16)
C1 C2 C1P 121.6(4)
C1 C2 S2 118.6(3)
C1P C2 S2 119.5(3)
C2 C1 S1 124.4(4)
C2C C1C C5C 108.8(5)
C2C C1C Mo 71.8(3)
C5C C1C Mo 72.9(3)
C1C C2C C3C 107.2(5)
C1C C2C Mo 73.7(3)
C3C C2C Mo 70.9(3)
C2C C3C C4C 107.2(5)
C2C C3C Mo 73.3(3)
C4C C3C Mo 73.0(3)
C5C C4C C3C 107.6(5)
C5C C4C Mo 74.2(3)
C3C C4C Mo 71.2(3)
C4C C5C C1C 109.1(5)
C4C C5C Mo 71.6(3)
C1C C5C Mo 72.7(3)
C7C C6C C10C 109.4(9)
C7C C6C Mo 71.2(6)
C10C C6C Mo 72.6(5)
C6C C7C C8C 107.5(10)
C6C C7C Mo 73.8(6)
C8C C7C Mo 70.8(6)
C7C C8C C9C 106.6(9)
C7C C8C Mo 72.6(6)
C9C C8C Mo 72.8(6)
C10C C9C C8C 108.0(9)
C10C C9C Mo 73.7(6)
C8C C9C Mo 70.6(6)
C9C C10C C6C 108.4(9)
C9C C10C Mo 71.4(5)
C6C C10C Mo 72.5(5)
C10A C6A C7A 109.6(11)
C10A C6A Mo 73.6(7)
C7A C6A Mo 72.6(6)
C6A C7A C8A 106.2(11)
C6A C7A Mo 72.1(6)
C8A C7A Mo 75.4(7)
C9A C8A C7A 110.4(11)
C9A C8A Mo 74.1(7)
C7A C8A Mo 70.1(6)
C8A C9A C10A 106.8(11)
C8A C9A Mo 72.6(7)
C10A C9A Mo 69.8(7)
C6A C10A C9A 106.8(12)
C6A C10A Mo 71.6(7)
C9A C10A Mo 74.9(8)
C2P C1P C6P 116.6(4)
C2P C1P C2 121.5(4)
C6P C1P C2 121.9(4)
C5P C6P C1P 119.3(5)
C6P C5P C4P 119.3(5)
N3P C4P C5P 123.1(5)
C4P N3P C2P 116.7(5)
N3P C2P C1P 125.0(5)
F3 B F4 109.2(6)
F1 B F4 111.0(6)
F2 B F4 98.2(5)
F3 B F1 117.8(6)
F3 B F2 109.1(5)
F1 B F2 109.7(5)
F2' B F4' 117.7(8)
F2' B F1' 111.8(7)
F4' B F1' 105.6(7)
F2' B F3' 112.1(7)
F4' B F3' 103.5(6)
F1' B F3' 105.0(6)

loop_
_geom_bond_atom_site_label_1
_geom_bond_atom_site_label_2
_geom_bond_distance
Mo C8C 2.271(10)
Mo C3C 2.278(5)
Mo C7C 2.295(11)
Mo C9C 2.301(10)
Mo C4C 2.302(5)
Mo C2C 2.308(5)
Mo C6A 2.310(11)
Mo C7A 2.316(11)
Mo C6C 2.329(10)
Mo C10C 2.329(9)
Mo C1C 2.332(5)
Mo C5C 2.334(5)
Mo C10A 2.335(13)
Mo C8A 2.383(11)
Mo C9A 2.402(12)
Mo S1 2.4097(12)
Mo S2 2.4240(12)
S1 C1 1.688(5)
S2 C2 1.730(4)
C1 C2 1.367(7)
C2 C1P 1.483(6)
C1C C2C 1.377(7)
C1C C5C 1.378(8)
C2C C3C 1.410(8)
C3C C4C 1.411(8)
C4C C5C 1.365(8)
C6C C7C 1.391(15)
C6C C10C 1.398(14)
C7C C8C 1.432(16)
C8C C9C 1.437(16)
C9C C10C 1.389(15)
C6A C10A 1.386(19)
C6A C7A 1.402(17)
C7A C8A 1.394(17)
C8A C9A 1.373(17)
C9A C10A 1.437(19)
C1P C2P 1.383(7)
C1P C6P 1.395(7)
C6P C5P 1.374(7)
C5P C4P 1.382(8)
C4P N3P 1.330(7)
N3P C2P 1.341(6)
B F2' 1.298(7)
B F3 1.318(6)
B F1 1.332(6)
B F4' 1.384(7)
B F1' 1.403(8)
B F2 1.423(6)
B F3' 1.427(7)
B F4 1.436(7)
